data_2019012
loop_
_publ_author_name
'Gao, Libin'

_publ_section_title
;
 Synthesis and photophysical properties of
 2,5,8,11-tetrakis(5-hexylthiophen-2-yl)tetrathieno[2,3-<i>a</i>:3',2'-<i>c</i>:2'',3''-<i>f</i>:3''',2'''-<i>h</i>]naphthalene
;
_journal_coeditor_code WQ3031
_journal_issue 6
_journal_name_full 'Acta Crystallographica Section C'
_journal_page_first 634
_journal_page_last 637
_journal_paper_doi 10.1107/S0108270113010895
_journal_volume 69
_journal_year 2013
_chemical_formula_iupac 'C58 H64 S8'
_chemical_formula_moiety 'C58 H64 S8'
_chemical_formula_sum 'C58 H64 S8'
_chemical_formula_weight 1017.57
_chemical_name_systematic
2,5,8,11-Tetrakis(5-hexylthiophen-2-yl)tetrathieno[2,3-<i>a</i>:3',2'-<i>c</i>:2'',3''-<i>f</i>:3''',2'''-<i>h</i>]naphthalene
_space_group_IT_number 14
_symmetry_cell_setting monoclinic
_symmetry_space_group_name_Hall '-P 2ybc'
_symmetry_space_group_name_H-M 'P 1 21/c 1'
_atom_sites_solution_hydrogens geom
_atom_sites_solution_primary direct
_atom_sites_solution_secondary difmap
_audit_creation_method SHELXL97
_cell_angle_alpha 90.0000(10)
_cell_angle_beta 93.0512(11)
_cell_angle_gamma 90.0000(10)
_cell_formula_units_Z 2
_cell_length_a 16.735(4)
_cell_length_b 6.4066(17)
_cell_length_c 24.197(6)
_cell_measurement_reflns_used 5511
_cell_measurement_temperature 123(2)
_cell_measurement_theta_max 27.4835
_cell_measurement_theta_min 3.0357
_cell_volume 2590.6(11)
_computing_cell_refinement 'CrystalClear (Rigaku, 1999)'
_computing_data_collection 'CrystalClear (Rigaku, 1999)'
_computing_data_reduction 'CrystalStructure (Rigaku/MSC, 2004)'
_computing_molecular_graphics
;
XP (Sheldrick, 2008) and DIAMOND (Brandenburg, 1999)
;
_computing_publication_material 'SHELXTL (Sheldrick, 2008)'
_computing_structure_refinement 'SHELXL97 (Sheldrick, 2008)'
_computing_structure_solution 'SHELXS97 (Sheldrick, 2008)'
_diffrn_ambient_temperature 123(2)
_diffrn_measured_fraction_theta_full 0.991
_diffrn_measured_fraction_theta_max 0.991
_diffrn_measurement_device_type 'Rigaku Saturn70 CCD area-detector'
_diffrn_measurement_method '\f and \w scans'
_diffrn_radiation_monochromator graphite
_diffrn_radiation_source 'fine-focus sealed tube'
_diffrn_radiation_type MoK\a
_diffrn_radiation_wavelength 0.71070
_diffrn_reflns_av_R_equivalents 0.0501
_diffrn_reflns_av_sigmaI/netI 0.0556
_diffrn_reflns_limit_h_max 21
_diffrn_reflns_limit_h_min -21
_diffrn_reflns_limit_k_max 8
_diffrn_reflns_limit_k_min -7
_diffrn_reflns_limit_l_max 30
_diffrn_reflns_limit_l_min -31
_diffrn_reflns_number 19592
_diffrn_reflns_theta_full 27.48
_diffrn_reflns_theta_max 27.48
_diffrn_reflns_theta_min 3.04
_diffrn_standards_decay_% 0
_diffrn_standards_interval_count 0
_diffrn_standards_interval_time 0
_diffrn_standards_number 0
_exptl_absorpt_coefficient_mu 0.383
_exptl_absorpt_correction_T_max 0.9273
_exptl_absorpt_correction_T_min 0.9273
_exptl_absorpt_correction_type multi-scan
_exptl_crystal_colour yellow
_exptl_crystal_density_diffrn 1.305
_exptl_crystal_density_method 'not measured'
_exptl_crystal_description prism
_exptl_crystal_F_000 1080
_exptl_crystal_size_max 0.20
_exptl_crystal_size_mid 0.20
_exptl_crystal_size_min 0.20
_refine_diff_density_max 0.830
_refine_diff_density_min -0.639
_refine_ls_extinction_method none
_refine_ls_goodness_of_fit_ref 1.126
_refine_ls_hydrogen_treatment constr
_refine_ls_matrix_type full
_refine_ls_number_parameters 317
_refine_ls_number_reflns 5895
_refine_ls_number_restraints 81
_refine_ls_restrained_S_all 1.146
_refine_ls_R_factor_all 0.0980
_refine_ls_R_factor_gt 0.0766
_refine_ls_shift/su_max 0.000
_refine_ls_shift/su_mean 0.000
_refine_ls_structure_factor_coef Fsqd
_refine_ls_weighting_details 'calc w=1/[\s^2^(Fo^2^)+(0.0732P)^2^+3.5983P] where P=(Fo^2^+2Fc^2^)/3'
_refine_ls_weighting_scheme calc
_refine_ls_wR_factor_gt 0.1701
_refine_ls_wR_factor_ref 0.1838
_reflns_number_gt 4651
_reflns_number_total 5895
_reflns_threshold_expression I>2\s(I)
_cod_data_source_file wq3031.cif
_cod_data_source_block I
_cod_original_cell_volume 2590.5(12)
_cod_original_sg_symbol_H-M 'P 21/c'
_cod_database_code 2019012

loop_
_symmetry_equiv_pos_as_xyz
'x, y, z'
'-x, y+1/2, -z+1/2'
'-x, -y, -z'
'x, -y-1/2, z-1/2'

loop_
_atom_site_type_symbol
_atom_site_label
_atom_site_fract_x
_atom_site_fract_y
_atom_site_fract_z
_atom_site_U_iso_or_equiv
_atom_site_adp_type
_atom_site_calc_flag
_atom_site_refinement_flags
_atom_site_occupancy
_atom_site_symmetry_multiplicity
_atom_site_disorder_assembly
_atom_site_disorder_group
C C1 0.02022(19) 0.9074(5) 0.01021(14) 0.0263(7) Uani d . 1 1 . .
C C2 0.09638(19) 0.8606(5) -0.01128(14) 0.0253(7) Uani d . 1 1 . .
C C3 0.1323(2) 0.9842(5) -0.05026(14) 0.0270(7) Uani d . 1 1 . .
C C4 0.09189(19) 1.1660(5) -0.07064(14) 0.0279(7) Uani d . 1 1 . .
C C5 0.01725(19) 1.2148(5) -0.05066(14) 0.0252(7) Uani d . 1 1 . .
C C6 0.2071(2) 0.9042(5) -0.06569(14) 0.0285(7) Uani d . 1 1 . .
H H1 0.2394 0.9703 -0.0916 0.034 Uiso calc R 1 1 . .
C C7 0.22759(19) 0.7214(5) -0.03915(15) 0.0287(7) Uani d . 1 1 . .
C C8 0.1162(2) 1.3086(5) -0.11078(14) 0.0275(7) Uani d . 1 1 . .
H H2 0.1655 1.2970 -0.1282 0.033 Uiso calc R 1 1 . .
C C9 0.06220(19) 1.4656(5) -0.12244(14) 0.0267(7) Uani d . 1 1 . .
C C10 0.2992(2) 0.5953(6) -0.04533(16) 0.0315(8) Uani d . 1 1 . .
C C11 0.3160(2) 0.3987(6) -0.02595(17) 0.0369(9) Uani d . 1 1 . .
H H3 0.2804 0.3194 -0.0050 0.044 Uiso calc R 1 1 . .
C C12 0.3918(2) 0.3259(7) -0.04022(18) 0.0424(10) Uani d . 1 1 . .
H H4 0.4117 0.1915 -0.0302 0.051 Uiso calc R 1 1 . .
C C13 0.4331(2) 0.4634(6) -0.06919(17) 0.0366(9) Uani d . 1 1 . .
C C14 0.06748(19) 1.6356(5) -0.16130(14) 0.0278(7) Uani d . 1 1 . .
C C15 0.0243(2) 1.8176(5) -0.16603(15) 0.0301(8) Uani d . 1 1 . .
H H5 -0.0180 1.8514 -0.1430 0.036 Uiso calc R 1 1 . .
C C16 0.0491(2) 1.9490(6) -0.20842(15) 0.0328(8) Uani d . 1 1 A .
H H6 0.0245 2.0795 -0.2170 0.039 Uiso calc R 1 1 . .
C C17 0.1117(2) 1.8716(6) -0.23616(16) 0.0361(8) Uani d . 1 1 . .
C C18 0.5145(2) 0.4452(7) -0.09313(18) 0.0425(10) Uani d . 1 1 . .
H H7 0.5490 0.5603 -0.0785 0.051 Uiso calc R 1 1 . .
H H8 0.5084 0.4616 -0.1338 0.051 Uiso calc R 1 1 . .
C C19 0.5557(2) 0.2381(6) -0.07985(17) 0.0403(9) Uani d . 1 1 . .
H H9 0.5208 0.1224 -0.0936 0.048 Uiso calc R 1 1 . .
H H10 0.5637 0.2233 -0.0392 0.048 Uiso calc R 1 1 . .
C C20 0.6365(2) 0.2218(6) -0.10599(17) 0.0377(9) Uani d . 1 1 . .
H H11 0.6279 0.2275 -0.1468 0.045 Uiso calc R 1 1 . .
H H12 0.6697 0.3435 -0.0943 0.045 Uiso calc R 1 1 . .
C C21 0.6816(2) 0.0238(6) -0.09038(17) 0.0379(9) Uani d . 1 1 . .
H H13 0.6463 -0.0973 -0.0989 0.046 Uiso calc R 1 1 . .
H H14 0.6942 0.0243 -0.0499 0.046 Uiso calc R 1 1 . .
C C22 0.7592(2) -0.0054(6) -0.11977(17) 0.0387(9) Uani d . 1 1 . .
H H15 0.7465 -0.0231 -0.1599 0.046 Uiso calc R 1 1 . .
H H16 0.7924 0.1218 -0.1147 0.046 Uiso calc R 1 1 . .
C C23 0.8067(2) -0.1929(7) -0.09816(17) 0.0406(9) Uani d . 1 1 . .
H H17 0.8230 -0.1713 -0.0591 0.061 Uiso calc R 1 1 . .
H H18 0.8544 -0.2101 -0.1195 0.061 Uiso calc R 1 1 . .
H H19 0.7735 -0.3186 -0.1019 0.061 Uiso calc R 1 1 . .
C C24 0.1549(3) 1.9680(8) -0.28250(18) 0.0504(12) Uani d PU 0.654(6) 1 A 1
H H20 0.1317 2.1074 -0.2908 0.060 Uiso calc PR 0.654(6) 1 A 1
H H21 0.1461 1.8806 -0.3160 0.060 Uiso calc PR 0.654(6) 1 A 1
C C25 0.2472(6) 1.9921(19) -0.2694(6) 0.046(2) Uani d PU 0.654(6) 1 A 1
H H22 0.2712 1.8509 -0.2698 0.056 Uiso calc PR 0.654(6) 1 A 1
H H23 0.2694 2.0712 -0.3002 0.056 Uiso calc PR 0.654(6) 1 A 1
C C26 0.2755(6) 2.095(2) -0.2167(3) 0.050(2) Uani d PU 0.654(6) 1 A 1
H H24 0.2497 2.0232 -0.1862 0.060 Uiso calc PR 0.654(6) 1 A 1
H H25 0.2549 2.2402 -0.2178 0.060 Uiso calc PR 0.654(6) 1 A 1
C C27 0.3638(5) 2.1064(12) -0.2013(3) 0.061(2) Uani d PDU 0.654(6) 1 A 1
H H26 0.3855 1.9630 -0.1978 0.073 Uiso calc PR 0.654(6) 1 A 1
H H27 0.3719 2.1753 -0.1648 0.073 Uiso calc PR 0.654(6) 1 A 1
C C28 0.4112(6) 2.2296(15) -0.2450(4) 0.092(3) Uani d PDU 0.654(6) 1 A 1
H H28 0.3958 2.1835 -0.2831 0.110 Uiso calc PR 0.654(6) 1 A 1
H H29 0.4697 2.2127 -0.2381 0.110 Uiso calc PR 0.654(6) 1 A 1
C C29 0.3836(6) 2.4694(13) -0.2346(5) 0.091(3) Uani d PDU 0.654(6) 1 A 1
H H30 0.3285 2.4889 -0.2494 0.136 Uiso calc PR 0.654(6) 1 A 1
H H31 0.4191 2.5647 -0.2534 0.136 Uiso calc PR 0.654(6) 1 A 1
H H32 0.3867 2.4990 -0.1948 0.136 Uiso calc PR 0.654(6) 1 A 1
C C24A 0.1549(3) 1.9680(8) -0.28250(18) 0.0504(12) Uani d PDU 0.35 1 A 2
H H33 0.1422 2.1189 -0.2839 0.060 Uiso calc PR 0.346(6) 1 A 2
H H34 0.1339 1.9055 -0.3178 0.060 Uiso calc PR 0.346(6) 1 A 2
C C25A 0.2441(11) 1.943(4) -0.2786(12) 0.046(2) Uani d PDU 0.35 1 A 2
H H35 0.2674 1.9727 -0.3146 0.056 Uiso calc PR 0.346(6) 1 A 2
H H36 0.2596 1.8005 -0.2665 0.056 Uiso calc PR 0.346(6) 1 A 2
C C26A 0.2706(12) 2.105(4) -0.2352(7) 0.050(2) Uani d PDU 0.35 1 A 2
H H37 0.2467 2.0786 -0.1993 0.060 Uiso calc PR 0.346(6) 1 A 2
H H38 0.2580 2.2488 -0.2477 0.060 Uiso calc PR 0.346(6) 1 A 2
C C27A 0.3617(9) 2.062(2) -0.2323(7) 0.061(2) Uani d PDU 0.35 1 A 2
H H39 0.3745 1.9383 -0.2089 0.073 Uiso calc PR 0.346(6) 1 A 2
H H40 0.3806 2.0360 -0.2698 0.073 Uiso calc PR 0.346(6) 1 A 2
C C28A 0.4019(12) 2.258(3) -0.2069(7) 0.092(3) Uani d PDU 0.35 1 A 2
H H41 0.4530 2.2232 -0.1866 0.110 Uiso calc PR 0.346(6) 1 A 2
H H42 0.3663 2.3296 -0.1815 0.110 Uiso calc PR 0.346(6) 1 A 2
C C29A 0.4170(12) 2.403(3) -0.2618(9) 0.091(3) Uani d PDU 0.35 1 A 2
H H43 0.4315 2.3131 -0.2925 0.136 Uiso calc PR 0.346(6) 1 A 2
H H44 0.4605 2.5020 -0.2530 0.136 Uiso calc PR 0.346(6) 1 A 2
H H45 0.3680 2.4799 -0.2725 0.136 Uiso calc PR 0.346(6) 1 A 2
S S1 0.15609(5) 0.64473(14) 0.00601(4) 0.0286(2) Uani d . 1 1 . .
S S2 -0.02097(5) 1.43983(14) -0.08278(4) 0.0291(2) Uani d . 1 1 . .
S S3 0.37798(6) 0.68961(16) -0.08098(5) 0.0415(3) Uani d . 1 1 . .
S S4 0.13978(6) 1.62914(16) -0.21012(4) 0.0368(3) Uani d . 1 1 A .

loop_
_atom_site_aniso_label
_atom_site_aniso_U_11
_atom_site_aniso_U_22
_atom_site_aniso_U_33
_atom_site_aniso_U_12
_atom_site_aniso_U_13
_atom_site_aniso_U_23
C1 0.0212(15) 0.0249(17) 0.0328(18) 0.0026(13) 0.0013(13) -0.0064(14)
C2 0.0221(15) 0.0230(17) 0.0308(17) 0.0051(13) 0.0011(13) -0.0037(14)
C3 0.0250(16) 0.0235(17) 0.0327(18) 0.0052(13) 0.0038(13) -0.0034(14)
C4 0.0239(16) 0.0274(18) 0.0325(18) 0.0021(13) 0.0033(13) -0.0077(14)
C5 0.0221(15) 0.0214(16) 0.0320(17) 0.0044(13) 0.0021(13) -0.0050(14)
C6 0.0255(16) 0.0291(18) 0.0313(18) 0.0032(14) 0.0053(13) -0.0035(14)
C7 0.0220(15) 0.0292(18) 0.0356(18) 0.0061(14) 0.0072(13) -0.0025(15)
C8 0.0243(16) 0.0285(18) 0.0300(17) 0.0055(14) 0.0038(13) -0.0037(14)
C9 0.0225(15) 0.0269(17) 0.0311(17) 0.0003(13) 0.0055(13) -0.0034(14)
C10 0.0202(15) 0.035(2) 0.040(2) 0.0078(14) 0.0083(14) -0.0018(16)
C11 0.0258(17) 0.036(2) 0.050(2) 0.0060(16) 0.0143(16) 0.0047(18)
C12 0.0315(19) 0.043(2) 0.054(3) 0.0124(17) 0.0137(18) 0.006(2)
C13 0.0246(17) 0.038(2) 0.048(2) 0.0101(16) 0.0083(15) -0.0003(18)
C14 0.0247(16) 0.0301(18) 0.0285(17) 0.0034(14) 0.0016(13) -0.0035(14)
C15 0.0281(17) 0.0292(18) 0.0334(18) 0.0009(14) 0.0051(14) -0.0008(15)
C16 0.0297(18) 0.0302(19) 0.038(2) 0.0058(15) -0.0034(15) -0.0001(16)
C17 0.0340(19) 0.042(2) 0.0323(19) 0.0057(17) 0.0005(15) 0.0056(17)
C18 0.0294(19) 0.043(2) 0.057(3) 0.0119(17) 0.0160(17) 0.010(2)
C19 0.0285(18) 0.043(2) 0.050(2) 0.0107(17) 0.0141(17) 0.0057(19)
C20 0.0246(17) 0.042(2) 0.048(2) 0.0093(16) 0.0117(16) 0.0041(18)
C21 0.0261(18) 0.043(2) 0.045(2) 0.0087(16) 0.0091(16) 0.0027(18)
C22 0.0307(19) 0.042(2) 0.045(2) 0.0090(17) 0.0085(16) -0.0040(18)
C23 0.0281(18) 0.046(2) 0.048(2) 0.0101(17) 0.0077(16) -0.0079(19)
C24 0.052(2) 0.060(3) 0.041(2) 0.010(2) 0.0135(19) 0.012(2)
C25 0.048(3) 0.048(6) 0.045(5) 0.019(3) 0.020(3) 0.010(4)
C26 0.046(3) 0.063(3) 0.043(5) -0.007(2) 0.014(4) 0.007(4)
C27 0.066(4) 0.054(4) 0.062(4) -0.008(3) -0.013(4) -0.002(4)
C28 0.067(4) 0.118(6) 0.091(6) -0.012(4) 0.011(4) -0.019(5)
C29 0.078(5) 0.090(5) 0.104(6) -0.007(4) -0.005(4) 0.025(5)
C24A 0.052(2) 0.060(3) 0.041(2) 0.010(2) 0.0135(19) 0.012(2)
C25A 0.048(3) 0.048(6) 0.045(5) 0.019(3) 0.020(3) 0.010(4)
C26A 0.046(3) 0.063(3) 0.043(5) -0.007(2) 0.014(4) 0.007(4)
C27A 0.066(4) 0.054(4) 0.062(4) -0.008(3) -0.013(4) -0.002(4)
C28A 0.067(4) 0.118(6) 0.091(6) -0.012(4) 0.011(4) -0.019(5)
C29A 0.078(5) 0.090(5) 0.104(6) -0.007(4) -0.005(4) 0.025(5)
S1 0.0225(4) 0.0276(5) 0.0361(5) 0.0060(3) 0.0064(3) -0.0010(4)
S2 0.0234(4) 0.0288(5) 0.0355(5) 0.0057(3) 0.0047(3) 0.0008(4)
S3 0.0303(5) 0.0390(6) 0.0569(6) 0.0116(4) 0.0188(4) 0.0111(5)
S4 0.0352(5) 0.0410(6) 0.0351(5) 0.0118(4) 0.0089(4) 0.0042(4)

loop_
_atom_type_symbol
_atom_type_description
_atom_type_scat_dispersion_real
_atom_type_scat_dispersion_imag
_atom_type_scat_source
C C 0.0033 0.0016 'International Tables Vol C Tables 4.2.6.8 and 6.1.1.4'
S S 0.1246 0.1234 'International Tables Vol C Tables 4.2.6.8 and 6.1.1.4'
H H 0.0000 0.0000 'International Tables Vol C Tables 4.2.6.8 and 6.1.1.4'

loop_
_geom_angle_atom_site_label_1
_geom_angle_atom_site_label_2
_geom_angle_atom_site_label_3
_geom_angle_site_symmetry_1
_geom_angle_site_symmetry_3
_geom_angle
C5 C1 C2 3_575 . 124.5(3)
C5 C1 C1 3_575 3_575 118.2(4)
C2 C1 C1 . 3_575 117.3(4)
C3 C2 C1 . . 123.5(3)
C3 C2 S1 . . 110.5(2)
C1 C2 S1 . . 126.0(3)
C2 C3 C6 . . 113.0(3)
C2 C3 C4 . . 119.0(3)
C6 C3 C4 . . 127.9(3)
C5 C4 C8 . . 112.9(3)
C5 C4 C3 . . 118.7(3)
C8 C4 C3 . . 128.3(3)
C4 C5 C1 . 3_575 123.3(3)
C4 C5 S2 . . 110.1(3)
C1 C5 S2 3_575 . 126.6(2)
C7 C6 C3 . . 112.8(3)
C7 C6 H1 . . 123.6
C3 C6 H1 . . 123.6
C6 C7 C10 . . 127.7(3)
C6 C7 S1 . . 111.9(2)
C10 C7 S1 . . 120.4(3)
C9 C8 C4 . . 114.0(3)
C9 C8 H2 . . 123.0
C4 C8 H2 . . 123.0
C8 C9 C14 . . 128.7(3)
C8 C9 S2 . . 110.8(3)
C14 C9 S2 . . 120.6(2)
C11 C10 C7 . . 129.1(3)
C11 C10 S3 . . 110.2(2)
C7 C10 S3 . . 120.8(3)
C10 C11 C12 . . 113.1(3)
C10 C11 H3 . . 123.5
C12 C11 H3 . . 123.5
C13 C12 C11 . . 113.9(4)
C13 C12 H4 . . 123.0
C11 C12 H4 . . 123.0
C12 C13 C18 . . 130.5(4)
C12 C13 S3 . . 110.6(3)
C18 C13 S3 . . 118.9(3)
C15 C14 C9 . . 130.1(3)
C15 C14 S4 . . 110.2(3)
C9 C14 S4 . . 119.6(2)
C14 C15 C16 . . 113.3(3)
C14 C15 H5 . . 123.4
C16 C15 H5 . . 123.4
C17 C16 C15 . . 113.9(3)
C17 C16 H6 . . 123.1
C15 C16 H6 . . 123.1
C16 C17 C24 . . 129.1(4)
C16 C17 S4 . . 110.3(3)
C24 C17 S4 . . 120.7(3)
C13 C18 C19 . . 113.2(3)
C13 C18 H7 . . 108.9
C19 C18 H7 . . 108.9
C13 C18 H8 . . 108.9
C19 C18 H8 . . 108.9
H7 C18 H8 . . 107.8
C18 C19 C20 . . 111.9(3)
C18 C19 H9 . . 109.2
C20 C19 H9 . . 109.2
C18 C19 H10 . . 109.2
C20 C19 H10 . . 109.2
H9 C19 H10 . . 107.9
C21 C20 C19 . . 113.2(3)
C21 C20 H11 . . 108.9
C19 C20 H11 . . 108.9
C21 C20 H12 . . 108.9
C19 C20 H12 . . 108.9
H11 C20 H12 . . 107.7
C20 C21 C22 . . 114.3(3)
C20 C21 H13 . . 108.7
C22 C21 H13 . . 108.7
C20 C21 H14 . . 108.7
C22 C21 H14 . . 108.7
H13 C21 H14 . . 107.6
C23 C22 C21 . . 112.3(3)
C23 C22 H15 . . 109.1
C21 C22 H15 . . 109.1
C23 C22 H16 . . 109.1
C21 C22 H16 . . 109.1
H15 C22 H16 . . 107.9
C22 C23 H17 . . 109.5
C22 C23 H18 . . 109.5
H17 C23 H18 . . 109.5
C22 C23 H19 . . 109.5
H17 C23 H19 . . 109.5
H18 C23 H19 . . 109.5
C17 C24 C25 . . 113.5(7)
C17 C24 H20 . . 108.9
C25 C24 H20 . . 108.9
C17 C24 H21 . . 108.9
C25 C24 H21 . . 108.9
H20 C24 H21 . . 107.7
C26 C25 C24 . . 118.8(8)
C26 C25 H22 . . 107.6
C24 C25 H22 . . 107.6
C26 C25 H23 . . 107.6
C24 C25 H23 . . 107.6
H22 C25 H23 . . 107.1
C25 C26 C27 . . 119.7(8)
C25 C26 H24 . . 107.4
C27 C26 H24 . . 107.4
C25 C26 H25 . . 107.4
C27 C26 H25 . . 107.4
H24 C26 H25 . . 106.9
C26 C27 C28 . . 112.4(7)
C26 C27 H26 . . 109.1
C28 C27 H26 . . 109.1
C26 C27 H27 . . 109.1
C28 C27 H27 . . 109.1
H26 C27 H27 . . 107.9
C27 C28 C29 . . 102.3(6)
C27 C28 H28 . . 111.3
C29 C28 H28 . . 111.3
C27 C28 H29 . . 111.3
C29 C28 H29 . . 111.3
H28 C28 H29 . . 109.2
C26A C25A H35 . . 111.2
C26A C25A H36 . . 111.2
H35 C25A H36 . . 109.1
C25A C26A C27A . . 99.3(15)
C25A C26A H37 . . 111.9
C27A C26A H37 . . 111.9
C25A C26A H38 . . 111.9
C27A C26A H38 . . 111.9
H37 C26A H38 . . 109.6
C28A C27A C26A . . 106.4(15)
C28A C27A H39 . . 110.5
C26A C27A H39 . . 110.5
C28A C27A H40 . . 110.5
C26A C27A H40 . . 110.5
H39 C27A H40 . . 108.6
C27A C28A C29A . . 102.7(10)
C27A C28A H41 . . 111.2
C29A C28A H41 . . 111.2
C27A C28A H42 . . 111.2
C29A C28A H42 . . 111.2
H41 C28A H42 . . 109.1
C28A C29A H43 . . 109.5
C28A C29A H44 . . 109.5
H43 C29A H44 . . 109.5
C28A C29A H45 . . 109.5
H43 C29A H45 . . 109.5
H44 C29A H45 . . 109.5
C7 S1 C2 . . 91.71(16)
C9 S2 C5 . . 92.23(16)
C10 S3 C13 . . 92.24(18)
C17 S4 C14 . . 92.36(17)

loop_
_geom_bond_atom_site_label_1
_geom_bond_atom_site_label_2
_geom_bond_site_symmetry_2
_geom_bond_distance
C1 C5 3_575 1.425(5)
C1 C2 . 1.434(4)
C1 C1 3_575 1.440(7)
C2 C3 . 1.393(5)
C2 S1 . 1.744(3)
C3 C6 . 1.420(4)
C3 C4 . 1.422(5)
C4 C5 . 1.399(4)
C4 C8 . 1.409(5)
C5 C1 3_575 1.425(5)
C5 S2 . 1.743(3)
C6 C7 . 1.370(5)
C6 H1 . 0.9500
C7 C10 . 1.459(4)
C7 S1 . 1.734(3)
C8 C9 . 1.371(5)
C8 H2 . 0.9500
C9 C14 . 1.445(5)
C9 S2 . 1.740(3)
C10 C11 . 1.368(5)
C10 S3 . 1.723(4)
C11 C12 . 1.411(5)
C11 H3 . 0.9500
C12 C13 . 1.340(6)
C12 H4 . 0.9500
C13 C18 . 1.513(5)
C13 S3 . 1.733(4)
C14 C15 . 1.373(5)
C14 S4 . 1.736(3)
C15 C16 . 1.406(5)
C15 H5 . 0.9500
C16 C17 . 1.367(5)
C16 H6 . 0.9500
C17 C24 . 1.498(5)
C17 S4 . 1.732(4)
C18 C19 . 1.522(5)
C18 H7 . 0.9900
C18 H8 . 0.9900
C19 C20 . 1.527(5)
C19 H9 . 0.9900
C19 H10 . 0.9900
C20 C21 . 1.514(5)
C20 H11 . 0.9900
C20 H12 . 0.9900
C21 C22 . 1.525(5)
C21 H13 . 0.9900
C21 H14 . 0.9900
C22 C23 . 1.519(5)
C22 H15 . 0.9900
C22 H16 . 0.9900
C23 H17 . 0.9800
C23 H18 . 0.9800
C23 H19 . 0.9800
C24 C25 . 1.569(12)
C24 H20 . 0.9900
C24 H21 . 0.9900
C25 C26 . 1.491(13)
C25 H22 . 0.9900
C25 H23 . 0.9900
C26 C27 . 1.507(12)
C26 H24 . 0.9900
C26 H25 . 0.9900
C27 C28 . 1.568(8)
C27 H26 . 0.9900
C27 H27 . 0.9900
C28 C29 . 1.627(8)
C28 H28 . 0.9900
C28 H29 . 0.9900
C29 H30 . 0.9800
C29 H31 . 0.9800
C29 H32 . 0.9800
C25A C26A . 1.524(18)
C25A H35 . 0.9900
C25A H36 . 0.9900
C26A C27A . 1.547(18)
C26A H37 . 0.9900
C26A H38 . 0.9900
C27A C28A . 1.538(10)
C27A H39 . 0.9900
C27A H40 . 0.9900
C28A C29A . 1.651(17)
C28A H41 . 0.9900
C28A H42 . 0.9900
C29A H43 . 0.9800
C29A H44 . 0.9800
C29A H45 . 0.9800

loop_
_geom_torsion_atom_site_label_1
_geom_torsion_atom_site_label_2
_geom_torsion_atom_site_label_3
_geom_torsion_atom_site_label_4
_geom_torsion_site_symmetry_1
_geom_torsion_site_symmetry_4
_geom_torsion
C5 C1 C2 C3 3_575 . -179.0(3)
C1 C1 C2 C3 3_575 . 0.1(6)
C5 C1 C2 S1 3_575 . 1.9(5)
C1 C1 C2 S1 3_575 . -179.0(3)
C1 C2 C3 C6 . . -179.2(3)
S1 C2 C3 C6 . . 0.0(4)
C1 C2 C3 C4 . . -0.6(5)
S1 C2 C3 C4 . . 178.6(3)
C2 C3 C4 C5 . . 0.2(5)
C6 C3 C4 C5 . . 178.5(3)
C2 C3 C4 C8 . . -178.2(3)
C6 C3 C4 C8 . . 0.1(6)
C8 C4 C5 C1 . 3_575 179.4(3)
C3 C4 C5 C1 . 3_575 0.8(5)
C8 C4 C5 S2 . . -0.1(4)
C3 C4 C5 S2 . . -178.7(3)
C2 C3 C6 C7 . . 0.4(4)
C4 C3 C6 C7 . . -178.0(3)
C3 C6 C7 C10 . . 179.2(4)
C3 C6 C7 S1 . . -0.7(4)
C5 C4 C8 C9 . . -0.2(4)
C3 C4 C8 C9 . . 178.3(3)
C4 C8 C9 C14 . . -179.5(3)
C4 C8 C9 S2 . . 0.4(4)
C6 C7 C10 C11 . . -169.4(4)
S1 C7 C10 C11 . . 10.5(6)
C6 C7 C10 S3 . . 10.8(6)
S1 C7 C10 S3 . . -169.3(2)
C7 C10 C11 C12 . . 179.9(4)
S3 C10 C11 C12 . . -0.3(5)
C10 C11 C12 C13 . . 0.9(6)
C11 C12 C13 C18 . . -178.6(4)
C11 C12 C13 S3 . . -1.0(5)
C8 C9 C14 C15 . . -164.5(4)
S2 C9 C14 C15 . . 15.6(5)
C8 C9 C14 S4 . . 13.1(5)
S2 C9 C14 S4 . . -166.80(19)
C9 C14 C15 C16 . . 178.0(3)
S4 C14 C15 C16 . . 0.2(4)
C14 C15 C16 C17 . . -0.8(5)
C15 C16 C17 C24 . . -178.7(4)
C15 C16 C17 S4 . . 1.0(4)
C12 C13 C18 C19 . . -2.2(7)
S3 C13 C18 C19 . . -179.6(3)
C13 C18 C19 C20 . . 178.3(4)
C18 C19 C20 C21 . . 176.1(4)
C19 C20 C21 C22 . . 175.1(4)
C20 C21 C22 C23 . . 173.7(3)
C16 C17 C24 C25 . . 122.9(6)
S4 C17 C24 C25 . . -56.7(6)
C17 C24 C25 C26 . . -51.1(13)
C24 C25 C26 C27 . . 175.6(9)
C25 C26 C27 C28 . . 60.7(14)
C26 C27 C28 C29 . . 71.9(10)
C25A C26A C27A C28A . . 160.1(18)
C26A C27A C28A C29A . . -89.7(17)
C6 C7 S1 C2 . . 0.6(3)
C10 C7 S1 C2 . . -179.3(3)
C3 C2 S1 C7 . . -0.3(3)
C1 C2 S1 C7 . . 178.8(3)
C8 C9 S2 C5 . . -0.4(3)
C14 C9 S2 C5 . . 179.6(3)
C4 C5 S2 C9 . . 0.2(3)
C1 C5 S2 C9 3_575 . -179.2(3)
C11 C10 S3 C13 . . -0.2(3)
C7 C10 S3 C13 . . 179.6(3)
C12 C13 S3 C10 . . 0.7(4)
C18 C13 S3 C10 . . 178.6(3)
C16 C17 S4 C14 . . -0.7(3)
C24 C17 S4 C14 . . 179.0(3)
C15 C14 S4 C17 . . 0.3(3)
C9 C14 S4 C17 . . -177.7(3)
